data_7200055
loop_
_publ_author_name
'Kendrick, John'
'Gourlay, Matthew D.'
'Neumann, Marcus A.'
'Leusen, Frank J. J.'

_publ_section_title
;
 Predicting spontaneous racemate resolution using recent developments in
 crystal structure prediction
;
_journal_issue 11
_journal_name_full CrystEngComm
_journal_page_first 2391
_journal_page_last 2399
_journal_paper_doi 10.1039/b909038j
_journal_volume 11
_journal_year 2009
_space_group_IT_number 19
_symmetry_cell_setting orthorhombic
_symmetry_Int_Tables_number 19
_symmetry_space_group_name_Hall 'P 2ac 2ab'
_symmetry_space_group_name_H-M 'P 21 21 21'
_cell_angle_alpha 90.000000
_cell_angle_beta 90.000000
_cell_angle_gamma 90.000000
_cell_length_a 9.565396
_cell_length_b 6.631110
_cell_length_c 8.160269
_cell_volume 517.599
_cod_data_source_file 4HMO_enantiopure.cif
_cod_data_source_block 4HMO_E_13
_cod_original_sg_symbol_H-M 'P 2_1 2_1 2_1'
_cod_struct_determination_method theoretical
_cod_database_code 7200055

loop_
_symmetry_equiv_pos_site_id
_symmetry_equiv_pos_as_xyz
1 x,y,z
2 -x+1/2,-y,z+1/2
3 -x,y+1/2,-z+1/2
4 x+1/2,-y+1/2,-z

loop_
_atom_site_label
_atom_site_type_symbol
_atom_site_fract_x
_atom_site_fract_y
_atom_site_fract_z
C46 C 1.219104 0.325006 0.693789
C47 C 1.112525 0.491399 0.653546
O48 O 1.198242 0.662699 0.601287
C49 C 1.334538 0.629335 0.650767
N50 N 1.344501 0.445650 0.718990
O51 O 1.424760 0.759423 0.629606
C52 C 1.240198 0.173384 0.554371
O53 O 1.112719 0.067719 0.523496
H54 H 1.189742 0.244603 0.806170
H55 H 1.130413 -0.076923 0.536714
H56 H 1.051569 0.538469 0.760871
H57 H 1.438647 0.383480 0.752780
H58 H 1.272274 0.255617 0.443138
H59 H 1.042717 0.452151 0.552557
H60 H 1.324198 0.067946 0.587225
